data_1526281
loop_
_publ_author_name
'Hawthorne, F.C.'
'Oberti, R.'
'Ottolini, L.'
'Cannillo, E.'
'Roelofsen, J.N.'
'Martin, R.F.'

_publ_section_title
;
 Li-bearing arfvedsonitic amphiboles from the Strange Lake peralkaline
 granite, Quebec
;
_journal_name_full 'Canadian Mineralogist'
_journal_page_first 1161
_journal_page_last 1170
_journal_volume 39
_journal_year 2001
_chemical_formula_sum 'Al0.1 Ca0.02 F0.93 Fe4.194 H0.67 K0.36 Li0.4 Mn0.13 Na2.56 O23.07 Si7.9 Ti0.2 Zn0.058 Zr0.04'
_chemical_name_systematic
;
(Fe4.194 Zn0.058 Zr0.04 Ti0.2 Li0.4 Mn0.11) (Ca0.02 Na1.96 Mn0.02) (Na0.6 
K0.36) ((Al0.1 Si7.9) O22) (O0.4 (O H)0.67 F0.93)
;
_space_group_IT_number 12
_symmetry_space_group_name_Hall '-C 2y'
_symmetry_space_group_name_H-M 'C 1 2/m 1'
_cell_angle_alpha 90
_cell_angle_beta 103.74
_cell_angle_gamma 90
_cell_formula_units_Z 2
_cell_length_a 9.876
_cell_length_b 18.036
_cell_length_c 5.315
_cell_volume 919.635
_citation_journal_id_ASTM CAMIA6
_cod_data_source_file Hawthorne_CAMIA6_2001_923.cif
_cod_data_source_block H0.67Al0.1Ca0.02F0.93Fe4.194K0.36Li0.4Mn0.13Na2.56O23.07Si7.9Ti0.2Zn0.058Zr0.04
_cod_original_cell_volume 919.6346
_cod_original_formula_sum
;
H0.67 Al0.1 Ca0.02 F0.93 Fe4.194 K0.36 Li0.4 Mn0.13 Na2.56 O23.07 Si7.9 Ti0.2 
Zn0.058 Zr0.04
;
_cod_database_code 1526281

loop_
_symmetry_equiv_pos_as_xyz
x,y,z
-x,y,-z
-x,-y,-z
x,-y,z
x+1/2,y+1/2,z
-x+1/2,y+1/2,-z
-x+1/2,-y+1/2,-z
x+1/2,-y+1/2,z

loop_
_atom_site_label
_atom_site_type_symbol
_atom_site_fract_x
_atom_site_fract_y
_atom_site_fract_z
_atom_site_occupancy
_atom_site_U_iso_or_equiv
O3 O-2 0.11203 0 0.70634 0.535 0.0
O7 O-2 0.33239 0 0.29803 1 0.0
Na2 Na+1 0 0.5 0 0.2 0.0
Zn1 Zn+2 0 0.08981 0.5 0.018 0.0
Mn1 Mn+2 0 0 0 0.11 0.0
Mn2 Mn+2 0 0.27698 0.5 0.01 0.0
F1 F-1 0.11203 0 0.70634 0.465 0.0
Si1 Si+4 0.27831 0.08571 0.29027 0.975 0.0
Fe2 Fe+2 0 0.18265 0 0.289 0.0
Na1 Na+1 0 0.27698 0.5 0.98 0.0
K1 K+1 0 0.5 0 0.12 0.0
Ti1 Ti+4 0 0.08981 0.5 0.1 0.0
O5 O-2 0.34784 0.1267 0.07866 1 0.0
O2 O-2 0.12029 0.17135 0.7334 1 0.0
Li1 Li+1 0 0 0 0.4 0.0
Fe4 Fe+2 0 0 0 0.48 0.0
Zn3 Zn+2 0 0 0 0.01 0.0
Al1 Al+3 0.27831 0.08571 0.29027 0.025 0.0
Na3 Na+1 0.05009 0.5 0.10446 0.2 0.0
Fe3 Fe+3 0 0.18265 0 0.685 0.0
Ca1 Ca+2 0 0.27698 0.5 0.01 0.0
Si2 Si+4 0.28882 0.17027 0.79929 1 0.0
O4 O-2 0.36432 0.24814 0.80034 1 0.0
O6 O-2 0.34093 0.11958 0.57779 1 0.0
Fe1 Fe+2 0 0.08981 0.5 0.882 0.0
Zr1 Zr+4 0 0.18265 0 0.02 0.0
K2 K+1 0.05009 0.5 0.10446 0.12 0.0
Zn2 Zn+2 0 0.18265 0 0.006 0.0
O1 O-2 0.11136 0.09083 0.20892 1 0.0
